data_7023007
loop_
_publ_author_name
'Constable, Edwin C.'
'Housecroft, Catherine E.'
'Kopecky, Peter'
'Martin, Colin J.'
'Wright, Iain A.'
'Zampese, Jennifer A.'
'Bolink, Henk J.'
'Pertegas, Antonio'

_publ_section_title
;
 Solution, structural and photophysical aspects of substituent effects in
 the N^N ligand in [Ir(C^N)2(N^N)]+ complexes.
;
_journal_issue 22
_journal_name_full 'Dalton transactions (Cambridge, England : 2003)'
_journal_page_first 8086
_journal_page_last 8103
_journal_paper_doi 10.1039/c3dt50492a
_journal_volume 42
_journal_year 2013
_chemical_formula_moiety 'C28 H28 N2 O6'
_chemical_formula_sum 'C28 H28 N2 O6'
_chemical_formula_weight 488.54
_space_group_IT_number 14
_symmetry_cell_setting monoclinic
_symmetry_space_group_name_Hall '-P 2ybc'
_symmetry_space_group_name_H-M 'P 1 21/c 1'
_atom_sites_solution_hydrogens difmap
_atom_sites_solution_primary direct
_audit_creation_date 11-10-14
_audit_creation_method CRYSTALS_ver_14.23
_cell_angle_alpha 90
_cell_angle_beta 108.615(3)
_cell_angle_gamma 90
_cell_formula_units_Z 4
_cell_length_a 13.0887(7)
_cell_length_b 17.9889(8)
_cell_length_c 10.9843(8)
_cell_measurement_reflns_used 4138
_cell_measurement_temperature 123
_cell_measurement_theta_max 27
_cell_measurement_theta_min 4
_cell_volume 2451.0(3)
_computing_cell_refinement 'Apex2 (Bruker AXS, 2006)'
_computing_data_collection 'Apex2 (Bruker AXS, 2006)'
_computing_data_reduction 'Apex2 (Bruker AXS, 2006)'
_computing_molecular_graphics 'CAMERON (Watkin et al., 1996)'
_computing_publication_material 'CRYSTALS (Betteridge et al., 2003)'
_computing_structure_refinement 'CRYSTALS (Betteridge et al., 2003)'
_computing_structure_solution 'SIR92 (Altomare et al., 1994)'
_diffrn_ambient_temperature 123
_diffrn_measured_fraction_theta_full 0.999
_diffrn_measured_fraction_theta_max 0.999
_diffrn_measurement_device Area
_diffrn_measurement_device_type 'Bruker Kappa Apex2'
_diffrn_measurement_method '\f & \w scans'
_diffrn_radiation_monochromator graphite
_diffrn_radiation_type 'Mo K\a'
_diffrn_radiation_wavelength 0.71073
_diffrn_reflns_av_R_equivalents 0.054
_diffrn_reflns_limit_h_max 16
_diffrn_reflns_limit_h_min -17
_diffrn_reflns_limit_k_max 18
_diffrn_reflns_limit_k_min -23
_diffrn_reflns_limit_l_max 14
_diffrn_reflns_limit_l_min -14
_diffrn_reflns_number 27283
_diffrn_reflns_theta_full 27.503
_diffrn_reflns_theta_max 27.503
_diffrn_reflns_theta_min 1.642
_diffrn_standards_number 0
_exptl_absorpt_coefficient_mu 0.094
_exptl_absorpt_correction_T_max 0.99
_exptl_absorpt_correction_T_min 0.99
_exptl_absorpt_correction_type multi-scan
_exptl_absorpt_process_details 'SADABS (Siemens, 1996)'
_exptl_crystal_colour colourless
_exptl_crystal_density_diffrn 1.324
_exptl_crystal_density_method 'not measured'
_exptl_crystal_description needle
_exptl_crystal_F_000 1032
_exptl_crystal_size_max 0.270
_exptl_crystal_size_mid 0.110
_exptl_crystal_size_min 0.060
_refine_diff_density_max 0.23
_refine_diff_density_min -0.21
_refine_ls_extinction_method None
_refine_ls_goodness_of_fit_ref 1.1104
_refine_ls_hydrogen_treatment constr
_refine_ls_matrix_type full
_refine_ls_number_parameters 325
_refine_ls_number_reflns 3375
_refine_ls_number_restraints 0
_refine_ls_R_factor_all 0.0842
_refine_ls_R_factor_gt 0.0397
_refine_ls_shift/su_max 0.0005055
_refine_ls_shift/su_mean 0.0000460
_refine_ls_structure_factor_coef F
_refine_ls_weighting_details
;
Method, part 1, Chebychev polynomial, (Watkin, 1994, Prince, 1982)
[weight] = 1.0/[A~0~*T~0~(x)+A~1~*T~1~(x) ... +A~n-1~]*T~n-1~(x)]
where A~i~ are the Chebychev coefficients listed below and x= Fcalc/Fmax
Method = Robust Weighting (Prince, 1982)
W = [weight] * [1-(deltaF/6*sigmaF)^2^]^2^
A~i~ are:
0.227 0.225 0.992E-01
;
_refine_ls_weighting_scheme calc
_refine_ls_wR_factor_all 0.0879
_refine_ls_wR_factor_gt 0.0398
_refine_ls_wR_factor_ref 0.0398
_reflns_limit_h_max 16
_reflns_limit_h_min -16
_reflns_limit_k_max 23
_reflns_limit_k_min 0
_reflns_limit_l_max 14
_reflns_limit_l_min 0
_reflns_number_gt 3375
_reflns_number_total 5624
_reflns_threshold_expression I>2.0\s(I)
_oxford_diffrn_Wilson_B_factor 0.00
_oxford_diffrn_Wilson_scale 0.00
_oxford_refine_ls_r_factor_ref 0.0397
_oxford_refine_ls_scale 0.11476(17)
_oxford_reflns_number_all 5608
_oxford_reflns_threshold_expression_ref I>2.0\s(I)
_oxford_structure_analysis_title 'pka236_123k_0ma in P2(1)/c'
_cod_data_source_file c3dt50492a.txt
_cod_data_source_block pk236
_cod_depositor_comments
;
The following automatic conversions were performed:

'_symmetry_cell_setting' value 'Monoclinic' changed to 'monoclinic'
according to /home/saulius/struct/CIF-dictionaries/cif_core.dic
dictionary named 'cif_core.dic' version 2.4.2 from
2011-04-26.

'_atom_sites_solution_primary' value 'Direct' changed to
'direct' according to
/home/saulius/struct/CIF-dictionaries/cif_core.dic dictionary named
'cif_core.dic' version 2.4.2 from 2011-04-26.

Automatic conversion script
Id: cif_fix_values 1891 2012-01-12 08:04:46Z andrius 
;
_cod_original_sg_symbol_H-M 'P 21/c'
_cod_database_code 7023007

loop_
_symmetry_equiv_pos_as_xyz
x,y,z
-x,-y,-z
-x,y+1/2,-z+1/2
x,-y+1/2,z+1/2

loop_
_atom_site_label
_atom_site_type_symbol
_atom_site_fract_x
_atom_site_fract_y
_atom_site_fract_z
_atom_site_U_iso_or_equiv
_atom_site_occupancy
_atom_site_adp_type
_atom_site_refinement_flags_posn
N1 N 0.42697(12) 0.64351(8) 0.45301(14) 0.0247 1.0000 Uani .
N2 N 0.14163(13) 0.68067(9) 0.36314(15) 0.0309 1.0000 Uani .
C1 C 0.50603(14) 0.61158(10) 0.54900(16) 0.0232 1.0000 Uani .
C2 C 0.48469(14) 0.57783(10) 0.65286(16) 0.0234 1.0000 Uani .
C3 C 0.37925(14) 0.57253(10) 0.65476(16) 0.0224 1.0000 Uani .
C4 C 0.29834(14) 0.60437(10) 0.55397(16) 0.0224 1.0000 Uani .
C5 C 0.32536(14) 0.64073(10) 0.45775(16) 0.0226 1.0000 Uani .
C6 C 0.24046(15) 0.67814(10) 0.35195(17) 0.0263 1.0000 Uani .
C7 C 0.26239(17) 0.70856(11) 0.24718(17) 0.0330 1.0000 Uani .
C8 C 0.18007(19) 0.74074(12) 0.1508(2) 0.0420 1.0000 Uani .
C9 C 0.07787(19) 0.74305(11) 0.16052(19) 0.0410 1.0000 Uani .
C10 C 0.06221(18) 0.71277(11) 0.26805(19) 0.0372 1.0000 Uani .
C11 C 0.61689(14) 0.61347(10) 0.53939(16) 0.0222 1.0000 Uani .
C12 C 0.69701(14) 0.56761(10) 0.61687(16) 0.0235 1.0000 Uani .
C13 C 0.79978(14) 0.56842(10) 0.60620(16) 0.0227 1.0000 Uani .
C14 C 0.82328(13) 0.61501(10) 0.51732(16) 0.0220 1.0000 Uani .
C15 C 0.74295(14) 0.66167(10) 0.44046(16) 0.0228 1.0000 Uani .
C16 C 0.64012(14) 0.66124(10) 0.45119(16) 0.0224 1.0000 Uani .
C17 C 0.87096(16) 0.49027(11) 0.78907(18) 0.0292 1.0000 Uani .
C18 C 0.93196(16) 0.57230(12) 0.40065(18) 0.0327 1.0000 Uani .
C19 C 0.69648(16) 0.75354(11) 0.27397(18) 0.0329 1.0000 Uani .
C20 C 0.35218(13) 0.53292(10) 0.75936(15) 0.0215 1.0000 Uani .
C21 C 0.26406(13) 0.55660(10) 0.79431(16) 0.0214 1.0000 Uani .
C22 C 0.23528(14) 0.51782(10) 0.88780(16) 0.0224 1.0000 Uani .
C23 C 0.29344(14) 0.45518(10) 0.94533(16) 0.0224 1.0000 Uani .
C24 C 0.38292(14) 0.43279(10) 0.91234(16) 0.0229 1.0000 Uani .
C25 C 0.41237(14) 0.47173(10) 0.81924(16) 0.0226 1.0000 Uani .
C26 C 0.09716(15) 0.60492(11) 0.88151(19) 0.0304 1.0000 Uani .
C27 C 0.17649(16) 0.36553(11) 0.97857(19) 0.0323 1.0000 Uani .
C28 C 0.53394(15) 0.35098(11) 0.9547(2) 0.0331 1.0000 Uani .
O1 O 0.88272(10) 0.52447(7) 0.67696(12) 0.0291 1.0000 Uani .
O2 O 0.92534(10) 0.61561(7) 0.50709(11) 0.0269 1.0000 Uani .
O3 O 0.77544(10) 0.70610(7) 0.35855(12) 0.0280 1.0000 Uani .
O4 O 0.15106(10) 0.53682(7) 0.92972(12) 0.0281 1.0000 Uani .
O5 O 0.26358(10) 0.41570(7) 1.03656(11) 0.0275 1.0000 Uani .
O6 O 0.43465(10) 0.37076(7) 0.97421(12) 0.0290 1.0000 Uani .
H21 H 0.5415 0.5594 0.7230 0.0265 1.0000 Uiso R
H41 H 0.2276 0.6014 0.5511 0.0264 1.0000 Uiso R
H71 H 0.3336 0.7067 0.2450 0.0400 1.0000 Uiso R
H81 H 0.1940 0.7602 0.0764 0.0501 1.0000 Uiso R
H91 H 0.0204 0.7655 0.0966 0.0476 1.0000 Uiso R
H101 H -0.0076 0.7155 0.2765 0.0422 1.0000 Uiso R
H121 H 0.6811 0.5353 0.6765 0.0270 1.0000 Uiso R
H161 H 0.5857 0.6926 0.3995 0.0262 1.0000 Uiso R
H172 H 0.9396 0.4670 0.8343 0.0430 1.0000 Uiso R
H171 H 0.8526 0.5265 0.8434 0.0419 1.0000 Uiso R
H173 H 0.8139 0.4527 0.7630 0.0422 1.0000 Uiso R
H182 H 1.0060 0.5753 0.3972 0.0475 1.0000 Uiso R
H181 H 0.8799 0.5915 0.3196 0.0474 1.0000 Uiso R
H183 H 0.9136 0.5202 0.4120 0.0478 1.0000 Uiso R
H191 H 0.7343 0.7820 0.2243 0.0476 1.0000 Uiso R
H193 H 0.6645 0.7885 0.3216 0.0472 1.0000 Uiso R
H192 H 0.6403 0.7240 0.2150 0.0474 1.0000 Uiso R
H211 H 0.2247 0.5986 0.7543 0.0242 1.0000 Uiso R
H251 H 0.4709 0.4557 0.7946 0.0264 1.0000 Uiso R
H261 H 0.0448 0.6125 0.9267 0.0437 1.0000 Uiso R
H262 H 0.1488 0.6469 0.9002 0.0440 1.0000 Uiso R
H263 H 0.0586 0.6020 0.7890 0.0444 1.0000 Uiso R
H272 H 0.1552 0.3417 1.0469 0.0481 1.0000 Uiso R
H271 H 0.1148 0.3929 0.9212 0.0477 1.0000 Uiso R
H273 H 0.2009 0.3272 0.9296 0.0474 1.0000 Uiso R
H282 H 0.5628 0.3081 1.0112 0.0492 1.0000 Uiso R
H281 H 0.5846 0.3933 0.9794 0.0488 1.0000 Uiso R
H283 H 0.5236 0.3363 0.8645 0.0485 1.0000 Uiso R

loop_
_atom_site_aniso_label
_atom_site_aniso_U_11
_atom_site_aniso_U_22
_atom_site_aniso_U_33
_atom_site_aniso_U_23
_atom_site_aniso_U_13
_atom_site_aniso_U_12
N1 0.0254(8) 0.0267(8) 0.0227(7) -0.0013(6) 0.0086(6) -0.0008(6)
N2 0.0342(9) 0.0290(8) 0.0245(8) -0.0013(7) 0.0022(7) 0.0050(7)
C1 0.0234(9) 0.0232(9) 0.0227(9) -0.0030(7) 0.0070(7) -0.0027(7)
C2 0.0209(9) 0.0277(9) 0.0200(8) 0.0006(7) 0.0046(7) 0.0025(7)
C3 0.0238(9) 0.0235(9) 0.0201(8) -0.0030(7) 0.0071(7) -0.0009(7)
C4 0.0178(8) 0.0268(9) 0.0215(8) -0.0009(7) 0.0050(6) -0.0009(7)
C5 0.0255(9) 0.0222(9) 0.0189(8) -0.0031(7) 0.0057(7) -0.0013(7)
C6 0.0301(10) 0.0229(9) 0.0222(9) -0.0032(7) 0.0033(7) -0.0004(8)
C7 0.0366(11) 0.0322(10) 0.0256(9) 0.0012(8) 0.0035(8) -0.0069(9)
C8 0.0558(14) 0.0329(11) 0.0276(10) 0.0043(9) -0.0002(9) -0.0088(10)
C9 0.0513(14) 0.0256(10) 0.0295(11) 0.0004(9) -0.0103(9) 0.0026(9)
C10 0.0407(12) 0.0286(11) 0.0319(10) -0.0044(9) -0.0032(9) 0.0062(9)
C11 0.0236(9) 0.0233(9) 0.0205(8) -0.0044(7) 0.0084(7) -0.0021(7)
C12 0.0267(9) 0.0236(9) 0.0222(8) -0.0004(7) 0.0104(7) 0.0000(7)
C13 0.0249(9) 0.0223(9) 0.0209(8) -0.0035(7) 0.0072(7) 0.0009(7)
C14 0.0187(8) 0.0250(9) 0.0219(8) -0.0071(7) 0.0060(7) -0.0043(7)
C15 0.0261(9) 0.0222(9) 0.0209(8) -0.0035(7) 0.0087(7) -0.0060(7)
C16 0.0234(9) 0.0237(9) 0.0191(8) -0.0026(7) 0.0054(7) -0.0019(7)
C17 0.0295(10) 0.0310(10) 0.0281(9) 0.0045(8) 0.0107(8) 0.0038(8)
C18 0.0333(10) 0.0432(12) 0.0254(9) -0.0011(9) 0.0145(8) 0.0068(9)
C19 0.0348(11) 0.0341(11) 0.0251(9) 0.0062(8) 0.0027(8) -0.0063(8)
C20 0.0196(8) 0.0249(9) 0.0182(8) -0.0012(7) 0.0033(6) -0.0021(7)
C21 0.0208(9) 0.0210(9) 0.0199(8) 0.0021(7) 0.0031(7) 0.0012(7)
C22 0.0199(9) 0.0264(9) 0.0202(8) -0.0028(7) 0.0053(7) -0.0017(7)
C23 0.0232(9) 0.0245(9) 0.0174(8) 0.0002(7) 0.0034(7) -0.0036(7)
C24 0.0234(9) 0.0223(9) 0.0193(8) -0.0010(7) 0.0016(7) 0.0008(7)
C25 0.0192(8) 0.0267(9) 0.0214(8) -0.0035(7) 0.0058(7) 0.0002(7)
C26 0.0285(10) 0.0304(10) 0.0355(10) 0.0046(9) 0.0148(8) 0.0069(8)
C27 0.0335(11) 0.0288(10) 0.0351(10) 0.0055(9) 0.0115(8) -0.0018(8)
C28 0.0247(10) 0.0318(11) 0.0388(11) -0.0005(9) 0.0044(8) 0.0046(8)
O1 0.0261(7) 0.0359(7) 0.0278(7) 0.0065(6) 0.0123(5) 0.0076(6)
O2 0.0217(6) 0.0342(7) 0.0264(6) -0.0038(6) 0.0100(5) -0.0052(5)
O3 0.0299(7) 0.0275(7) 0.0285(7) 0.0050(6) 0.0119(5) -0.0019(5)
O4 0.0290(7) 0.0284(7) 0.0314(7) 0.0075(6) 0.0160(5) 0.0068(5)
O5 0.0299(7) 0.0303(7) 0.0222(6) 0.0056(5) 0.0081(5) -0.0004(6)
O6 0.0277(7) 0.0274(7) 0.0298(7) 0.0053(6) 0.0065(5) 0.0069(5)

loop_
_atom_type_symbol
_atom_type_scat_dispersion_real
_atom_type_scat_dispersion_imag
_atom_type_scat_Cromer_Mann_a1
_atom_type_scat_Cromer_Mann_b1
_atom_type_scat_Cromer_Mann_a2
_atom_type_scat_Cromer_Mann_b2
_atom_type_scat_Cromer_Mann_a3
_atom_type_scat_Cromer_Mann_b3
_atom_type_scat_Cromer_Mann_a4
_atom_type_scat_Cromer_Mann_b4
_atom_type_scat_Cromer_Mann_c
_atom_type_scat_source
C 0.0033 0.0016 2.3100 20.8439 1.0200 10.2075 1.5886 0.5687 0.8650 51.6512 0.2156 'International Tables Vol C 4.2.6.8 and 6.1.1.4'
H 0.0000 0.0000 0.4930 10.5109 0.3229 26.1257 0.1402 3.1424 0.0408 57.7998 0.0030 'International Tables Vol C 4.2.6.8 and 6.1.1.4'
N 0.0061 0.0033 12.2126 0.0057 3.1322 9.8933 2.0125 28.9975 1.1663 0.5826 -11.5290 'International Tables Vol C 4.2.6.8 and 6.1.1.4'
O 0.0106 0.0060 3.0485 13.2771 2.2868 5.7011 1.5463 0.3239 0.8670 32.9089 0.2508 'International Tables Vol C 4.2.6.8 and 6.1.1.4'

loop_
_geom_angle_atom_site_label_1
_geom_angle_atom_site_label_2
_geom_angle_atom_site_label_3
_geom_angle
_geom_angle_publ_flag
C1 N1 C5 118.33(15) yes
C6 N2 C10 118.22(18) yes
N1 C1 C2 121.36(16) yes
N1 C1 C11 117.21(15) yes
C2 C1 C11 121.43(16) yes
C1 C2 C3 120.02(16) yes
C1 C2 H21 120.6 no
C3 C2 H21 119.4 no
C2 C3 C4 117.91(16) yes
C2 C3 C20 121.79(16) yes
C4 C3 C20 120.29(16) yes
C3 C4 C5 119.28(16) yes
C3 C4 H41 120.5 no
C5 C4 H41 120.2 no
C4 C5 N1 122.93(16) yes
C4 C5 C6 120.13(16) yes
N1 C5 C6 116.93(15) yes
C5 C6 N2 116.50(16) yes
C5 C6 C7 121.78(17) yes
N2 C6 C7 121.71(18) yes
C6 C7 C8 119.1(2) yes
C6 C7 H71 118.5 no
C8 C7 H71 122.3 no
C7 C8 C9 119.7(2) yes
C7 C8 H81 119.7 no
C9 C8 H81 120.6 no
C8 C9 C10 118.03(19) yes
C8 C9 H91 121.4 no
C10 C9 H91 120.5 no
C9 C10 N2 123.2(2) yes
C9 C10 H101 118.4 no
N2 C10 H101 118.4 no
C1 C11 C12 120.31(16) yes
C1 C11 C16 119.70(16) yes
C12 C11 C16 120.00(16) yes
C11 C12 C13 120.27(16) yes
C11 C12 H121 119.9 no
C13 C12 H121 119.9 no
C12 C13 C14 120.16(16) yes
C12 C13 O1 124.15(16) yes
C14 C13 O1 115.68(15) yes
C13 C14 C15 119.49(16) yes
C13 C14 O2 119.94(16) yes
C15 C14 O2 120.56(16) yes
C14 C15 C16 120.52(16) yes
C14 C15 O3 114.57(15) yes
C16 C15 O3 124.91(16) yes
C11 C16 C15 119.55(16) yes
C11 C16 H161 119.7 no
C15 C16 H161 120.8 no
O1 C17 H172 106.8 no
O1 C17 H171 111.0 no
H172 C17 H171 110.3 no
O1 C17 H173 109.1 no
H172 C17 H173 110.3 no
H171 C17 H173 109.2 no
O2 C18 H182 108.6 no
O2 C18 H181 109.8 no
H182 C18 H181 110.4 no
O2 C18 H183 109.5 no
H182 C18 H183 109.9 no
H181 C18 H183 108.6 no
O3 C19 H191 106.4 no
O3 C19 H193 112.0 no
H191 C19 H193 109.4 no
O3 C19 H192 110.1 no
H191 C19 H192 108.8 no
H193 C19 H192 110.1 no
C3 C20 C21 119.24(15) yes
C3 C20 C25 120.38(15) yes
C21 C20 C25 120.36(16) yes
C20 C21 C22 119.59(16) yes
C20 C21 H211 119.6 no
C22 C21 H211 120.8 no
C21 C22 C23 120.23(16) yes
C21 C22 O4 124.17(16) yes
C23 C22 O4 115.60(15) yes
C22 C23 C24 119.96(15) yes
C22 C23 O5 120.28(15) yes
C24 C23 O5 119.75(16) yes
C23 C24 C25 119.94(16) yes
C23 C24 O6 115.53(15) yes
C25 C24 O6 124.50(16) yes
C24 C25 C20 119.87(16) yes
C24 C25 H251 120.1 no
C20 C25 H251 120.0 no
O4 C26 H261 106.0 no
O4 C26 H262 110.7 no
H261 C26 H262 109.3 no
O4 C26 H263 111.6 no
H261 C26 H263 108.8 no
H262 C26 H263 110.3 no
O5 C27 H272 108.4 no
O5 C27 H271 110.1 no
H272 C27 H271 109.5 no
O5 C27 H273 109.4 no
H272 C27 H273 109.5 no
H271 C27 H273 110.0 no
O6 C28 H282 106.6 no
O6 C28 H281 109.3 no
H282 C28 H281 109.9 no
O6 C28 H283 112.1 no
H282 C28 H283 108.8 no
H281 C28 H283 110.1 no
C17 O1 C13 117.05(14) yes
C18 O2 C14 112.09(14) yes
C19 O3 C15 117.62(14) yes
C26 O4 C22 116.45(14) yes
C27 O5 C23 111.71(13) yes
C28 O6 C24 117.29(15) yes

loop_
_geom_bond_atom_site_label_1
_geom_bond_atom_site_label_2
_geom_bond_distance
_geom_bond_publ_flag
N1 C1 1.348(2) yes
N1 C5 1.348(2) yes
N2 C6 1.339(2) yes
N2 C10 1.346(2) yes
C1 C2 1.397(2) yes
C1 C11 1.489(2) yes
C2 C3 1.390(2) yes
C2 H21 0.944 no
C3 C4 1.388(2) yes
C3 C20 1.488(2) yes
C4 C5 1.381(2) yes
C4 H41 0.918 no
C5 C6 1.488(2) yes
C6 C7 1.385(3) yes
C7 C8 1.374(3) yes
C7 H71 0.940 no
C8 C9 1.376(3) yes
C8 H81 0.959 no
C9 C10 1.374(3) yes
C9 H91 0.941 no
C10 H101 0.949 no
C11 C12 1.391(2) yes
C11 C16 1.399(2) yes
C12 C13 1.387(2) yes
C12 H121 0.947 no
C13 C14 1.393(2) yes
C13 O1 1.367(2) yes
C14 C15 1.399(3) yes
C14 O2 1.376(2) yes
C15 C16 1.388(3) yes
C15 O3 1.369(2) yes
C16 H161 0.943 no
C17 O1 1.428(2) yes
C17 H172 0.971 no
C17 H171 0.965 no
C17 H173 0.980 no
C18 O2 1.430(2) yes
C18 H182 0.983 no
C18 H181 0.994 no
C18 H183 0.985 no
C19 O3 1.431(2) yes
C19 H191 0.989 no
C19 H193 0.991 no
C19 H192 0.969 no
C20 C21 1.393(2) yes
C20 C25 1.391(2) yes
C21 C22 1.389(2) yes
C21 H211 0.941 no
C22 C23 1.393(2) yes
C22 O4 1.367(2) yes
C23 C24 1.391(2) yes
C23 O5 1.383(2) yes
C24 C25 1.392(2) yes
C24 O6 1.368(2) yes
C25 H251 0.935 no
C26 O4 1.428(2) yes
C26 H261 0.976 no
C26 H262 0.991 no
C26 H263 0.981 no
C27 O5 1.434(2) yes
C27 H272 0.979 no
C27 H271 0.984 no
C27 H273 0.989 no
C28 O6 1.428(2) yes
C28 H282 0.986 no
C28 H281 0.989 no
C28 H283 0.992 no

loop_
_geom_hbond_atom_site_label_D
_geom_hbond_atom_site_label_H
_geom_hbond_atom_site_label_A
_geom_hbond_site_symmetry_A
_geom_hbond_angle_DHA
_geom_hbond_distance_DH
_geom_hbond_distance_HA
_geom_hbond_distance_DA
_geom_hbond_publ_flag
C8 H81 N2 4_564 153.90(7) 0.959 2.463 3.350(3) yes
C9 H91 O2 4_464 146.72(5) 0.941 2.512 3.338(3) yes
C17 H171 O5 2_667 155.42(5) 0.965 2.532 3.433(3) yes
